data_1001087
loop_
_publ_author_name
'Rebbah, A'
'Desgardin, G'
'Raveau, B'

_publ_section_title
;
Nonstoichiometric oxides with a layer structure: The compounds A~1-x~
(Ti~1-x~ M~1+x~) O~5~
;
_journal_coden_ASTM JSSCBI
_journal_name_full 'Journal of Solid State Chemistry'
_journal_page_first 321
_journal_page_last 328
_journal_paper_doi 10.1016/0022-4596(80)90094-8
_journal_volume 31
_journal_year 1980
_chemical_formula_structural 'K Ti Ta O5'
_chemical_formula_sum 'K O5 Ta Ti'
_chemical_name_systematic 'Potassium titanium tantalum oxide'
_space_group_IT_number 62
_symmetry_cell_setting orthorhombic
_symmetry_Int_Tables_number 62
_symmetry_space_group_name_Hall '-P 2ac 2n'
_symmetry_space_group_name_H-M 'P n m a'
_cell_angle_alpha 90
_cell_angle_beta 90
_cell_angle_gamma 90
_cell_formula_units_Z 4
_cell_length_a 6.437
_cell_length_b 3.797
_cell_length_c 18.474
_cell_volume 451.5
_exptl_crystal_density_meas 5.1
_refine_ls_R_factor_all 0.068
_cod_database_code 1001087

loop_
_symmetry_equiv_pos_as_xyz
x,y,z
1/2+x,1/2-y,1/2-z
-x,1/2+y,-z
1/2-x,-y,1/2+z
-x,-y,-z
1/2-x,1/2+y,1/2+z
x,1/2-y,z
1/2+x,y,1/2-z

loop_
_atom_site_label
_atom_site_type_symbol
_atom_site_symmetry_multiplicity
_atom_site_Wyckoff_symbol
_atom_site_fract_x
_atom_site_fract_y
_atom_site_fract_z
_atom_site_occupancy
_atom_site_attached_hydrogens
_atom_site_calc_flag
K1 K1+ 4 c 0.794(2) 0.25 0.8112(8) 1. 0 d
Ti1 Ti4+ 4 c 0.329(2) 0.25 0.0308(6) 0.75 0 d
Ta1 Ta5+ 4 c 0.329(2) 0.25 0.0308(6) 0.25 0 d
Ti2 Ti4+ 4 c 0.763(2) 0.25 0.1097(2) 0.25 0 d
Ta2 Ta5+ 4 c 0.763(2) 0.25 0.1097(2) 0.75 0 d
O1 O2- 4 c 0.069(6) 0.25 0.059(3) 1. 0 d
O2 O2- 4 c 0.669(5) 0.25 -0.008(3) 1. 0 d
O3 O2- 4 c 0.466(6) 0.25 0.110(2) 1. 0 d
O4 O2- 4 c 0.903(5) 0.25 0.189(3) 1. 0 d
O5 O2- 4 c 0.279(7) 0.25 0.923(2) 1. 0 d

loop_
_atom_type_symbol
_atom_type_oxidation_number
K1+ 1.000
Ti4+ 4.000
Ta5+ 5.000
O2- -2.000
